data_7703788
loop_
_publ_author_name
'Manankandayalage, Chamila P.'
'Unruh, Daniel K.'
'Krempner, Clemens'

_publ_section_title
;
 Boronic, diboronic and boric acid esters of 1,8-naphthalenediol -
 synthesis, structure and formation of boronium salts.
;
_journal_issue 15
_journal_name_full 'Dalton transactions (Cambridge, England : 2003)'
_journal_page_first 4834
_journal_page_last 4842
_journal_paper_doi 10.1039/d0dt00745e
_journal_volume 49
_journal_year 2020
_chemical_formula_sum 'C16 H9 B F2 O2'
_chemical_formula_weight 282.04
_space_group_IT_number 14
_space_group_name_Hall '-P 2ybc'
_space_group_name_H-M_alt 'P 1 21/c 1'
_symmetry_cell_setting monoclinic
_symmetry_Int_Tables_number 14
_symmetry_space_group_name_Hall '-P 2ybc'
_symmetry_space_group_name_H-M 'P 1 21/c 1'
_atom_sites_solution_hydrogens geom
_atom_sites_solution_primary dual
_atom_sites_solution_secondary difmap
_audit_creation_date 2019-04-30T12:44:02-00:00
_audit_creation_method 'WinGX routine CIF_UPDATE'
_audit_update_record
;
2019-10-30 deposited with the CCDC.	2020-03-16 downloaded from the CCDC.
;
_cell_angle_alpha 90
_cell_angle_beta 99.9770(10)
_cell_angle_gamma 90
_cell_formula_units_Z 4
_cell_length_a 8.57980(10)
_cell_length_b 11.10590(10)
_cell_length_c 12.94850(10)
_cell_measurement_reflns_used 11979
_cell_measurement_temperature 100(2)
_cell_measurement_theta_max 77.049
_cell_measurement_theta_min 5.222
_cell_volume 1215.16(2)
_computing_cell_refinement 'CrysAlisPro 1.171.40.48a (Rigaku OD, 2019)'
_computing_data_collection 'CrysAlisPro 1.171.40.48a (Rigaku OD, 2019)'
_computing_data_reduction 'CrysAlisPro 1.171.40.48a (Rigaku OD, 2019)'
_computing_structure_refinement 'SHELXL-2018/3 (Sheldrick, 2018)'
_computing_structure_solution 'SHELXT 2014/5 (Sheldrick, 2014)'
_diffrn_ambient_environment N~2~
_diffrn_ambient_temperature 100(2)
_diffrn_detector 'CCD plate'
_diffrn_detector_area_resol_mean 10
_diffrn_detector_type HyPix
_diffrn_measured_fraction_theta_full 1
_diffrn_measured_fraction_theta_max 0.985
_diffrn_measurement_device 'four-circle diffractometer'
_diffrn_measurement_device_type 'XtaLAB Synergy, Dualflex, HyPix'
_diffrn_measurement_method '\w scans'
_diffrn_orient_matrix_type 'CrysAlisPro convention (1999,Acta A55,543-557)'
_diffrn_orient_matrix_UB_11 0.0510771
_diffrn_orient_matrix_UB_12 0.1290691
_diffrn_orient_matrix_UB_13 -0.0222314
_diffrn_orient_matrix_UB_21 -0.0137732
_diffrn_orient_matrix_UB_22 -0.0310225
_diffrn_orient_matrix_UB_23 -0.1172176
_diffrn_orient_matrix_UB_31 -0.174411
_diffrn_orient_matrix_UB_32 0.0402946
_diffrn_orient_matrix_UB_33 -0.0191039
_diffrn_radiation_monochromator mirror
_diffrn_radiation_probe x-ray
_diffrn_radiation_type CuK\a
_diffrn_radiation_wavelength 1.54178
_diffrn_reflns_av_R_equivalents 0.0224
_diffrn_reflns_av_unetI/netI 0.0314
_diffrn_reflns_Laue_measured_fraction_full 1
_diffrn_reflns_Laue_measured_fraction_max 0.985
_diffrn_reflns_limit_h_max 8
_diffrn_reflns_limit_h_min -10
_diffrn_reflns_limit_k_max 13
_diffrn_reflns_limit_k_min -14
_diffrn_reflns_limit_l_max 16
_diffrn_reflns_limit_l_min -16
_diffrn_reflns_number 14851
_diffrn_reflns_point_group_measured_fraction_full 1
_diffrn_reflns_point_group_measured_fraction_max 0.985
_diffrn_reflns_theta_full 67.679
_diffrn_reflns_theta_max 77.414
_diffrn_reflns_theta_min 5.234
_diffrn_source 'micro-focus sealed X-ray tube'
_diffrn_source_type 'PhotonJet (Cu) X-ray Source'
_exptl_absorpt_coefficient_mu 1.017
_exptl_absorpt_correction_T_max 1
_exptl_absorpt_correction_T_min 0.567
_exptl_absorpt_correction_type gaussian
_exptl_absorpt_process_details
;
        CrysAlisPro 1.171.40.48a (Rigaku Oxford Diffraction, 2019)
Numerical absorption correction based on gaussian integration over
                        a multifaceted crystal model
        Empirical absorption correction using spherical harmonics,
 implemented in SCALE3 ABSPACK scaling algorithm.
;
_exptl_crystal_colour 'clear colourless'
_exptl_crystal_density_diffrn 1.542
_exptl_crystal_description prism
_exptl_crystal_F_000 576
_exptl_crystal_size_max 0.201
_exptl_crystal_size_mid 0.118
_exptl_crystal_size_min 0.101
_refine_diff_density_max 0.256
_refine_diff_density_min -0.231
_refine_diff_density_rms 0.049
_refine_ls_extinction_method none
_refine_ls_goodness_of_fit_ref 1.06
_refine_ls_hydrogen_treatment constr
_refine_ls_matrix_type full
_refine_ls_number_parameters 190
_refine_ls_number_reflns 2543
_refine_ls_number_restraints 0
_refine_ls_restrained_S_all 1.06
_refine_ls_R_factor_all 0.0324
_refine_ls_R_factor_gt 0.0311
_refine_ls_shift/su_max 0
_refine_ls_shift/su_mean 0
_refine_ls_structure_factor_coef Fsqd
_refine_ls_weighting_details 'w=1/[\s^2^(Fo^2^)+(0.0442P)^2^+0.4446P] where P=(Fo^2^+2Fc^2^)/3'
_refine_ls_weighting_scheme calc
_refine_ls_wR_factor_gt 0.0842
_refine_ls_wR_factor_ref 0.0853
_reflns_Friedel_coverage 0
_reflns_number_gt 2407
_reflns_number_total 2543
_reflns_threshold_expression 'I > 2\s(I)'
_cod_data_source_file d0dt00745e2.cif
_cod_data_source_block 5a
_cod_depositor_comments 'Adding full bibliography for 7703777--7703788.cif.'
_cod_original_sg_symbol_H-M 'P 21/c'
_cod_database_code 7703788
_shelx_estimated_absorpt_t_min 0.822
_shelx_estimated_absorpt_t_max 0.904
_shelx_shelxl_version_number 2018/3

loop_
_symmetry_equiv_pos_as_xyz
'x, y, z'
'-x, y+1/2, -z+1/2'
'-x, -y, -z'
'x, -y-1/2, z-1/2'

loop_
_atom_site_label
_atom_site_type_symbol
_atom_site_fract_x
_atom_site_fract_y
_atom_site_fract_z
_atom_site_U_iso_or_equiv
_atom_site_adp_type
_atom_site_occupancy
_atom_site_site_symmetry_order
_atom_site_calc_flag
_atom_site_refinement_flags_posn
_atom_site_refinement_flags_adp
_atom_site_refinement_flags_occupancy
_atom_site_disorder_assembly
_atom_site_disorder_group
F1 F 0.96353(8) 0.13924(6) 0.33085(5) 0.02513(17) Uani 1 1 d . . . . .
F2 F 0.73604(8) 0.49877(6) 0.18672(5) 0.02203(16) Uani 1 1 d . . . . .
O1 O 0.79938(8) 0.43620(7) 0.42247(6) 0.01668(17) Uani 1 1 d . . . . .
O2 O 0.65871(8) 0.25028(7) 0.38246(6) 0.01749(17) Uani 1 1 d . . . . .
C1 C 0.84518(12) 0.31944(9) 0.26301(8) 0.0167(2) Uani 1 1 d . . . . .
C2 C 0.94116(12) 0.22104(10) 0.25178(8) 0.0181(2) Uani 1 1 d . . . . .
C3 C 1.01691(12) 0.20265(10) 0.16732(9) 0.0198(2) Uani 1 1 d . . . . .
H3 H 1.081915 0.134062 0.163724 0.024 Uiso 1 1 calc R U . . .
C4 C 0.99455(12) 0.28824(10) 0.08770(8) 0.0199(2) Uani 1 1 d . . . . .
H4 H 1.045204 0.277942 0.028611 0.024 Uiso 1 1 calc R U . . .
C5 C 0.89947(12) 0.38850(10) 0.09305(8) 0.0194(2) Uani 1 1 d . . . . .
H5 H 0.883208 0.446453 0.03827 0.023 Uiso 1 1 calc R U . . .
C6 C 0.82935(12) 0.40102(9) 0.18086(8) 0.0171(2) Uani 1 1 d . . . . .
C7 C 0.73301(11) 0.45106(9) 0.51217(8) 0.0150(2) Uani 1 1 d . . . . .
C8 C 0.62394(11) 0.36377(9) 0.53507(8) 0.0148(2) Uani 1 1 d . . . . .
C9 C 0.58576(12) 0.26267(9) 0.46939(8) 0.0159(2) Uani 1 1 d . . . . .
C10 C 0.48121(12) 0.17720(10) 0.49023(8) 0.0185(2) Uani 1 1 d . . . . .
H10 H 0.456493 0.109774 0.445217 0.022 Uiso 1 1 calc R U . . .
C11 C 0.41037(12) 0.19132(10) 0.58050(9) 0.0198(2) Uani 1 1 d . . . . .
H11 H 0.336861 0.132654 0.595507 0.024 Uiso 1 1 calc R U . . .
C12 C 0.44532(12) 0.28759(10) 0.64677(8) 0.0188(2) Uani 1 1 d . . . . .
H12 H 0.396241 0.294566 0.706866 0.023 Uiso 1 1 calc R U . . .
C13 C 0.55438(12) 0.37697(9) 0.62622(8) 0.0164(2) Uani 1 1 d . . . . .
C14 C 0.59920(12) 0.47765(10) 0.69209(8) 0.0187(2) Uani 1 1 d . . . . .
H14 H 0.554044 0.488564 0.753442 0.022 Uiso 1 1 calc R U . . .
C15 C 0.70724(12) 0.55939(10) 0.66790(8) 0.0191(2) Uani 1 1 d . . . . .
H15 H 0.736567 0.625826 0.713332 0.023 Uiso 1 1 calc R U . . .
C16 C 0.77599(12) 0.54682(9) 0.57660(8) 0.0173(2) Uani 1 1 d . . . . .
H16 H 0.850608 0.604045 0.560608 0.021 Uiso 1 1 calc R U . . .
B1 B 0.76204(13) 0.33635(11) 0.36127(9) 0.0162(2) Uani 1 1 d . . . . .

loop_
_atom_site_aniso_label
_atom_site_aniso_U_11
_atom_site_aniso_U_22
_atom_site_aniso_U_33
_atom_site_aniso_U_23
_atom_site_aniso_U_13
_atom_site_aniso_U_12
F1 0.0303(4) 0.0233(3) 0.0228(3) 0.0052(3) 0.0074(3) 0.0087(3)
F2 0.0239(3) 0.0193(3) 0.0241(3) 0.0024(2) 0.0075(3) 0.0059(2)
O1 0.0174(3) 0.0178(4) 0.0164(4) -0.0009(3) 0.0071(3) -0.0017(3)
O2 0.0187(4) 0.0179(4) 0.0169(4) -0.0023(3) 0.0059(3) -0.0014(3)
C1 0.0148(5) 0.0187(5) 0.0167(5) -0.0025(4) 0.0036(4) -0.0021(4)
C2 0.0178(5) 0.0183(5) 0.0176(5) -0.0003(4) 0.0016(4) -0.0005(4)
C3 0.0160(5) 0.0211(5) 0.0227(5) -0.0059(4) 0.0042(4) 0.0004(4)
C4 0.0170(5) 0.0258(6) 0.0180(5) -0.0061(4) 0.0061(4) -0.0044(4)
C5 0.0193(5) 0.0214(5) 0.0178(5) 0.0000(4) 0.0045(4) -0.0036(4)
C6 0.0148(5) 0.0166(5) 0.0198(5) -0.0020(4) 0.0032(4) -0.0002(4)
C7 0.0139(5) 0.0171(5) 0.0145(5) 0.0013(4) 0.0039(4) 0.0026(4)
C8 0.0125(4) 0.0159(5) 0.0158(5) 0.0021(4) 0.0020(4) 0.0023(4)
C9 0.0144(5) 0.0179(5) 0.0155(5) 0.0016(4) 0.0029(4) 0.0024(4)
C10 0.0172(5) 0.0170(5) 0.0208(5) 0.0004(4) 0.0016(4) -0.0014(4)
C11 0.0153(5) 0.0212(5) 0.0229(5) 0.0056(4) 0.0034(4) -0.0024(4)
C12 0.0157(5) 0.0235(5) 0.0181(5) 0.0043(4) 0.0053(4) 0.0016(4)
C13 0.0138(4) 0.0192(5) 0.0164(5) 0.0026(4) 0.0028(4) 0.0024(4)
C14 0.0186(5) 0.0223(5) 0.0162(5) -0.0003(4) 0.0053(4) 0.0034(4)
C15 0.0203(5) 0.0186(5) 0.0181(5) -0.0033(4) 0.0030(4) 0.0011(4)
C16 0.0166(5) 0.0164(5) 0.0192(5) 0.0007(4) 0.0037(4) -0.0007(4)
B1 0.0153(5) 0.0173(5) 0.0160(5) 0.0011(4) 0.0026(4) 0.0023(4)

loop_
_atom_type_symbol
_atom_type_description
_atom_type_scat_dispersion_real
_atom_type_scat_dispersion_imag
_atom_type_scat_source
C C 0.0181 0.0091 'International Tables Vol C Tables 4.2.6.8 and 6.1.1.4'
H H 0 0 'International Tables Vol C Tables 4.2.6.8 and 6.1.1.4'
B B 0.009 0.0039 'International Tables Vol C Tables 4.2.6.8 and 6.1.1.4'
F F 0.0727 0.0534 'International Tables Vol C Tables 4.2.6.8 and 6.1.1.4'
O O 0.0492 0.0322 'International Tables Vol C Tables 4.2.6.8 and 6.1.1.4'

loop_
_exptl_crystal_face_index_h
_exptl_crystal_face_index_k
_exptl_crystal_face_index_l
_exptl_crystal_face_perp_dist
0 0 -1 0.0513
-5 2 0 0.0786
0 0 8 0.0682
5 -2 -1 0.0902
0 -7 0 0.0627
-4 -4 0 0.0752
0 7 0 0.0432
0 6 5 0.0455
-2 -4 -5 0.0698
1 -6 -5 0.0604
0 -5 6 0.0509
0 5 -6 0.0463
1 -7 -2 0.0485
-4 -4 -2 0.0617

loop_
_geom_angle_atom_site_label_1
_geom_angle_atom_site_label_2
_geom_angle_atom_site_label_3
_geom_angle
_geom_angle_site_symmetry_1
_geom_angle_site_symmetry_3
_geom_angle_publ_flag
B1 O1 C7 119.45(8) . . ?
B1 O2 C9 119.64(8) . . ?
C6 C1 C2 114.48(9) . . ?
C6 C1 B1 122.99(9) . . ?
C2 C1 B1 122.52(9) . . ?
F1 C2 C3 118.29(9) . . ?
F1 C2 C1 117.12(9) . . ?
C3 C2 C1 124.57(10) . . ?
C2 C3 C4 117.56(10) . . ?
C2 C3 H3 121.2 . . ?
C4 C3 H3 121.2 . . ?
C5 C4 C3 121.17(10) . . ?
C5 C4 H4 119.4 . . ?
C3 C4 H4 119.4 . . ?
C6 C5 C4 117.69(10) . . ?
C6 C5 H5 121.2 . . ?
C4 C5 H5 121.2 . . ?
F2 C6 C5 118.09(9) . . ?
F2 C6 C1 117.37(9) . . ?
C5 C6 C1 124.53(10) . . ?
C16 C7 O1 119.87(9) . . ?
C16 C7 C8 121.70(9) . . ?
O1 C7 C8 118.42(9) . . ?
C9 C8 C7 120.77(9) . . ?
C9 C8 C13 119.71(9) . . ?
C7 C8 C13 119.50(9) . . ?
C10 C9 O2 119.75(9) . . ?
C10 C9 C8 121.72(9) . . ?
O2 C9 C8 118.53(9) . . ?
C9 C10 C11 118.48(10) . . ?
C9 C10 H10 120.8 . . ?
C11 C10 H10 120.8 . . ?
C12 C11 C10 121.61(10) . . ?
C12 C11 H11 119.2 . . ?
C10 C11 H11 119.2 . . ?
C11 C12 C13 120.49(10) . . ?
C11 C12 H12 119.8 . . ?
C13 C12 H12 119.8 . . ?
C14 C13 C8 118.17(9) . . ?
C14 C13 C12 123.84(10) . . ?
C8 C13 C12 117.98(9) . . ?
C15 C14 C13 120.52(9) . . ?
C15 C14 H14 119.7 . . ?
C13 C14 H14 119.7 . . ?
C14 C15 C16 121.39(10) . . ?
C14 C15 H15 119.3 . . ?
C16 C15 H15 119.3 . . ?
C7 C16 C15 118.70(9) . . ?
C7 C16 H16 120.7 . . ?
C15 C16 H16 120.7 . . ?
O2 B1 O1 123.15(10) . . ?
O2 B1 C1 118.71(9) . . ?
O1 B1 C1 118.13(9) . . ?

loop_
_geom_bond_atom_site_label_1
_geom_bond_atom_site_label_2
_geom_bond_distance
_geom_bond_site_symmetry_2
_geom_bond_publ_flag
F1 C2 1.3573(12) . ?
F2 C6 1.3587(12) . ?
O1 B1 1.3683(14) . ?
O1 C7 1.3892(12) . ?
O2 B1 1.3636(14) . ?
O2 C9 1.3863(12) . ?
C1 C6 1.3859(15) . ?
C1 C2 1.3910(15) . ?
C1 B1 1.5740(15) . ?
C2 C3 1.3807(14) . ?
C3 C4 1.3909(16) . ?
C3 H3 0.95 . ?
C4 C5 1.3892(16) . ?
C4 H4 0.95 . ?
C5 C6 1.3825(15) . ?
C5 H5 0.95 . ?
C7 C16 1.3626(15) . ?
C7 C8 1.4140(14) . ?
C8 C9 1.4124(14) . ?
C8 C13 1.4194(14) . ?
C9 C10 1.3647(15) . ?
C10 C11 1.4165(15) . ?
C10 H10 0.95 . ?
C11 C12 1.3711(16) . ?
C11 H11 0.95 . ?
C12 C13 1.4205(15) . ?
C12 H12 0.95 . ?
C13 C14 1.4185(15) . ?
C14 C15 1.3719(15) . ?
C14 H14 0.95 . ?
C15 C16 1.4165(14) . ?
C15 H15 0.95 . ?
C16 H16 0.95 . ?
